data_7213672
loop_
_publ_author_name
'Liu, Qing-Xiang'
'Bi, Yue'
'Zhao, Xiao-Jun'
'Zhao, Zhi-Xiang'
'Wang, Jian-Hua'
'Wang, Xiu-Guang'

_publ_section_title
;
 Copper(ii) and cobalt(ii) complexes based on bis-benzimidazolyl ligand
 with 1,2-bis(2&#x2032;-ethoxy)phenyl linker: synthesis, crystal structure
 and conformations
;
_journal_issue 10
_journal_name_full CrystEngComm
_journal_page_first 1950
_journal_paper_doi 10.1039/c3ce40957k
_journal_volume 16
_journal_year 2014
_chemical_formula_sum 'C27 H29 Cu N7 O9'
_chemical_formula_weight 659.11
_chemical_name_systematic
; 
 ? 
;
_space_group_IT_number 2
_symmetry_cell_setting triclinic
_symmetry_space_group_name_Hall '-P 1'
_symmetry_space_group_name_H-M 'P -1'
_atom_sites_solution_hydrogens geom
_atom_sites_solution_primary direct
_atom_sites_solution_secondary difmap
_audit_creation_method SHELXL-97
_cell_angle_alpha 79.5730(10)
_cell_angle_beta 85.1220(10)
_cell_angle_gamma 75.5650(10)
_cell_formula_units_Z 2
_cell_length_a 10.3233(6)
_cell_length_b 10.9891(6)
_cell_length_c 13.3452(8)
_cell_measurement_reflns_used 5952
_cell_measurement_temperature 296(2)
_cell_measurement_theta_max 27.80
_cell_measurement_theta_min 2.46
_cell_volume 1440.66(14)
_computing_cell_refinement 'Bruker SMART'
_computing_data_collection 'Bruker SMART'
_computing_data_reduction 'Bruker SAINT'
_computing_molecular_graphics 'Bruker SHELXTL'
_computing_publication_material 'Bruker SHELXTL'
_computing_structure_refinement 'SHELXL-97 (Sheldrick, 1997)'
_computing_structure_solution 'SHELXS-97 (Sheldrick, 1990)'
_diffrn_ambient_temperature 296(2)
_diffrn_measured_fraction_theta_full 0.994
_diffrn_measured_fraction_theta_max 0.994
_diffrn_measurement_device_type 'CCD area detector'
_diffrn_measurement_method 'phi and omega scans'
_diffrn_radiation_monochromator graphite
_diffrn_radiation_source 'fine-focus sealed tube'
_diffrn_radiation_type MoK\a
_diffrn_radiation_wavelength 0.71073
_diffrn_reflns_av_R_equivalents 0.0101
_diffrn_reflns_av_sigmaI/netI 0.0179
_diffrn_reflns_limit_h_max 11
_diffrn_reflns_limit_h_min -12
_diffrn_reflns_limit_k_max 13
_diffrn_reflns_limit_k_min -10
_diffrn_reflns_limit_l_max 15
_diffrn_reflns_limit_l_min -14
_diffrn_reflns_number 7385
_diffrn_reflns_theta_full 25.01
_diffrn_reflns_theta_max 25.01
_diffrn_reflns_theta_min 1.55
_exptl_absorpt_coefficient_mu 0.824
_exptl_absorpt_correction_T_max 0.8591
_exptl_absorpt_correction_T_min 0.8267
_exptl_absorpt_correction_type multi-scan
_exptl_absorpt_process_details sadabs
_exptl_crystal_colour blue
_exptl_crystal_density_diffrn 1.519
_exptl_crystal_density_meas ?
_exptl_crystal_density_method 'not measured'
_exptl_crystal_description block
_exptl_crystal_F_000 682
_exptl_crystal_size_max 0.24
_exptl_crystal_size_mid 0.20
_exptl_crystal_size_min 0.19
_refine_diff_density_max 0.529
_refine_diff_density_min -0.281
_refine_diff_density_rms 0.045
_refine_ls_extinction_method none
_refine_ls_goodness_of_fit_ref 1.056
_refine_ls_hydrogen_treatment constr
_refine_ls_matrix_type full
_refine_ls_number_parameters 399
_refine_ls_number_reflns 5046
_refine_ls_number_restraints 1
_refine_ls_restrained_S_all 1.059
_refine_ls_R_factor_all 0.0321
_refine_ls_R_factor_gt 0.0286
_refine_ls_shift/su_max 0.001
_refine_ls_shift/su_mean 0.000
_refine_ls_structure_factor_coef Fsqd
_refine_ls_weighting_details 'calc w=1/[\s^2^(Fo^2^)+(0.0407P)^2^+0.6026P] where P=(Fo^2^+2Fc^2^)/3'
_refine_ls_weighting_scheme calc
_refine_ls_wR_factor_gt 0.0761
_refine_ls_wR_factor_ref 0.0782
_reflns_number_gt 4580
_reflns_number_total 5046
_reflns_threshold_expression >2sigma(I)
_cod_data_source_file c3ce40957k.txt
_cod_data_source_block 91208b
_cod_depositor_comments
;
The following automatic conversions were performed:

'_symmetry_cell_setting' value 'Triclinic' changed to 'triclinic'
according to
/usr/data/users/saulius/automatic-downloads/current/RSC/lib/dictionaries/cif_core.dic
dictionary named 'cif_core.dic' version 2.4.2 from 2011-04-26.

Automatic conversion script
Id: cif_fix_values 2281 2013-09-26 08:29:07Z andrius 

The following automatic conversions were performed:

'_exptl_crystal_density_meas' value 'none' was changed to '?' - the
value is perceived as not measured.

Automatic conversion script
Id: cif_fix_values 3008 2015-01-20 13:52:24Z robertas 
;
_cod_original_sg_symbol_H-M P-1
_cod_database_code 7213672

loop_
_symmetry_equiv_pos_as_xyz
'x, y, z'
'-x, -y, -z'

loop_
_atom_site_label
_atom_site_type_symbol
_atom_site_fract_x
_atom_site_fract_y
_atom_site_fract_z
_atom_site_U_iso_or_equiv
_atom_site_adp_type
_atom_site_occupancy
_atom_site_symmetry_multiplicity
_atom_site_calc_flag
_atom_site_refinement_flags
Cu1 Cu 0.56464(2) 0.58136(2) 0.644142(16) 0.03188(9) Uani 1 1 d U
O1 O 0.98352(14) 0.37516(13) 0.93441(10) 0.0427(3) Uani 1 1 d .
O2 O 1.09241(15) 0.41000(14) 0.75560(11) 0.0449(3) Uani 1 1 d .
O3 O 0.37293(13) 0.60065(13) 0.68887(11) 0.0379(3) Uani 1 1 d .
O4 O 0.42497(15) 0.77439(14) 0.70745(11) 0.0448(3) Uani 1 1 d U
O5 O 0.22421(15) 0.74980(18) 0.74908(14) 0.0625(5) Uani 1 1 d .
O6 O 0.52188(14) 0.62674(15) 0.49487(11) 0.0443(3) Uani 1 1 d .
O7 O 0.32743(18) 0.76060(16) 0.49683(13) 0.0610(5) Uani 1 1 d .
O8 O 0.36996(18) 0.63023(15) 0.39141(12) 0.0607(5) Uani 1 1 d .
O9 O 0.8497(2) 0.75968(19) 0.78391(16) 0.0810(6) Uani 1 1 d .
N1 N 0.61539(15) 0.50267(15) 0.78709(12) 0.0337(3) Uani 1 1 d .
N2 N 0.70117(15) 0.47053(15) 0.93960(12) 0.0340(3) Uani 1 1 d .
N3 N 0.95641(15) 0.61337(16) 0.59488(12) 0.0353(4) Uani 1 1 d .
N4 N 0.73875(15) 0.62256(15) 0.60455(12) 0.0342(3) Uani 1 1 d .
N5 N 0.33858(16) 0.71194(16) 0.71573(12) 0.0376(4) Uani 1 1 d .
N6 N 0.40428(17) 0.67345(15) 0.46157(12) 0.0360(4) Uani 1 1 d .
N7 N 0.7922(2) 0.9764(2) 0.75822(17) 0.0648(6) Uani 1 1 d .
C1 C 0.56749(18) 0.40521(18) 0.85008(14) 0.0326(4) Uani 1 1 d .
C2 C 0.62179(18) 0.38432(18) 0.94545(14) 0.0340(4) Uani 1 1 d .
C3 C 0.5939(2) 0.2922(2) 1.02504(16) 0.0456(5) Uani 1 1 d .
H3 H 0.6315 0.2784 1.0883 0.055 Uiso 1 1 calc R
C4 C 0.5081(2) 0.2230(2) 1.00521(18) 0.0523(6) Uani 1 1 d .
H4A H 0.4868 0.1606 1.0564 0.063 Uiso 1 1 calc R
C5 C 0.4520(2) 0.2435(2) 0.91056(19) 0.0501(5) Uani 1 1 d .
H5A H 0.3938 0.1949 0.9004 0.060 Uiso 1 1 calc R
C6 C 0.4803(2) 0.33377(19) 0.83156(17) 0.0409(5) Uani 1 1 d .
H6 H 0.4428 0.3466 0.7684 0.049 Uiso 1 1 calc R
C7 C 0.69357(18) 0.53732(18) 0.84456(14) 0.0340(4) Uani 1 1 d .
H7 H 0.7386 0.6013 0.8216 0.041 Uiso 1 1 calc R
C8 C 0.7882(2) 0.4771(2) 1.01845(15) 0.0398(5) Uani 1 1 d .
H8A H 0.7377 0.4791 1.0831 0.048 Uiso 1 1 calc R
H8B H 0.8193 0.5549 1.0010 0.048 Uiso 1 1 calc R
C9 C 0.9065(2) 0.3642(2) 1.02882(15) 0.0421(5) Uani 1 1 d .
H9A H 0.9596 0.3650 1.0852 0.051 Uiso 1 1 calc R
H9B H 0.8771 0.2854 1.0410 0.051 Uiso 1 1 calc R
C10 C 1.06315(19) 0.26743(19) 0.90432(16) 0.0383(4) Uani 1 1 d .
C11 C 1.12103(19) 0.2858(2) 0.80526(15) 0.0392(4) Uani 1 1 d .
C12 C 1.2001(2) 0.1829(2) 0.76576(19) 0.0514(6) Uani 1 1 d .
H12 H 1.2372 0.1946 0.6998 0.062 Uiso 1 1 calc R
C13 C 1.2243(3) 0.0624(2) 0.8240(2) 0.0630(7) Uani 1 1 d .
H13 H 1.2770 -0.0068 0.7969 0.076 Uiso 1 1 calc R
C14 C 1.1710(3) 0.0452(2) 0.9209(2) 0.0647(7) Uani 1 1 d .
H14 H 1.1886 -0.0357 0.9600 0.078 Uiso 1 1 calc R
C15 C 1.0905(2) 0.1476(2) 0.96203(19) 0.0528(6) Uani 1 1 d .
H15 H 1.0551 0.1349 1.0285 0.063 Uiso 1 1 calc R
C16 C 1.1466(2) 0.4342(2) 0.65402(16) 0.0453(5) Uani 1 1 d .
H16A H 1.1162 0.3854 0.6110 0.054 Uiso 1 1 calc R
H16B H 1.2436 0.4097 0.6535 0.054 Uiso 1 1 calc R
C17 C 1.10002(19) 0.5729(2) 0.61547(16) 0.0438(5) Uani 1 1 d .
H17A H 1.1182 0.6200 0.6653 0.053 Uiso 1 1 calc R
H17B H 1.1510 0.5944 0.5531 0.053 Uiso 1 1 calc R
C18 C 0.89475(19) 0.73344(19) 0.54572(14) 0.0354(4) Uani 1 1 d .
C19 C 0.75791(19) 0.73851(18) 0.55181(14) 0.0335(4) Uani 1 1 d .
C20 C 0.6665(2) 0.8484(2) 0.50887(16) 0.0422(5) Uani 1 1 d .
H20 H 0.5750 0.8532 0.5124 0.051 Uiso 1 1 calc R
C21 C 0.7177(3) 0.9490(2) 0.46123(18) 0.0512(5) Uani 1 1 d .
H21 H 0.6592 1.0235 0.4321 0.061 Uiso 1 1 calc R
C22 C 0.8549(3) 0.9427(2) 0.45522(18) 0.0552(6) Uani 1 1 d .
H22 H 0.8852 1.0131 0.4221 0.066 Uiso 1 1 calc R
C23 C 0.9462(2) 0.8354(2) 0.49687(17) 0.0477(5) Uani 1 1 d .
H23 H 1.0376 0.8311 0.4927 0.057 Uiso 1 1 calc R
C24 C 0.85908(18) 0.55312(19) 0.62904(14) 0.0358(4) Uani 1 1 d .
H24 H 0.8749 0.4710 0.6661 0.043 Uiso 1 1 calc R
C25 C 0.8773(3) 0.8631(3) 0.7706(2) 0.0702(7) Uani 1 1 d .
H25 H 0.9677 0.8624 0.7690 0.084 Uiso 1 1 calc R
C26 C 0.8354(4) 1.0932(3) 0.7524(3) 0.1028(12) Uani 1 1 d .
H26A H 0.9314 1.0743 0.7512 0.154 Uiso 1 1 calc R
H26B H 0.7995 1.1324 0.8108 0.154 Uiso 1 1 calc R
H26C H 0.8039 1.1503 0.6914 0.154 Uiso 1 1 calc R
C27 C 0.6510(4) 0.9883(4) 0.7506(3) 0.1062(12) Uani 1 1 d .
H27A H 0.6351 0.9058 0.7508 0.159 Uiso 1 1 calc R
H27B H 0.6208 1.0435 0.6884 0.159 Uiso 1 1 calc R
H27C H 0.6029 1.0235 0.8076 0.159 Uiso 1 1 calc R

loop_
_atom_site_aniso_label
_atom_site_aniso_U_11
_atom_site_aniso_U_22
_atom_site_aniso_U_33
_atom_site_aniso_U_23
_atom_site_aniso_U_13
_atom_site_aniso_U_12
Cu1 0.02298(13) 0.03770(14) 0.03495(14) -0.00250(9) -0.00491(9) -0.00851(9)
O1 0.0401(8) 0.0420(8) 0.0409(8) -0.0072(6) 0.0042(6) -0.0024(6)
O2 0.0426(8) 0.0494(9) 0.0381(7) -0.0108(6) 0.0018(6) -0.0013(7)
O3 0.0279(7) 0.0369(7) 0.0491(8) -0.0053(6) -0.0038(6) -0.0083(6)
O4 0.0457(8) 0.0411(7) 0.0512(8) -0.0105(6) -0.0044(7) -0.0141(6)
O5 0.0345(9) 0.0842(13) 0.0686(11) -0.0325(10) 0.0075(8) -0.0031(8)
O6 0.0335(7) 0.0583(9) 0.0403(8) -0.0047(7) -0.0051(6) -0.0109(7)
O7 0.0664(11) 0.0558(10) 0.0541(10) -0.0210(8) -0.0180(8) 0.0119(8)
O8 0.0818(12) 0.0463(9) 0.0535(9) -0.0170(8) -0.0374(9) 0.0034(8)
O9 0.1090(17) 0.0579(12) 0.0842(14) -0.0137(10) -0.0177(12) -0.0292(12)
N1 0.0280(8) 0.0371(9) 0.0360(8) -0.0035(7) -0.0046(6) -0.0088(7)
N2 0.0287(8) 0.0392(9) 0.0355(8) -0.0103(7) -0.0036(6) -0.0069(7)
N3 0.0263(8) 0.0480(10) 0.0348(8) -0.0070(7) -0.0027(6) -0.0138(7)
N4 0.0260(8) 0.0404(9) 0.0363(8) -0.0033(7) -0.0016(6) -0.0100(7)
N5 0.0312(9) 0.0466(10) 0.0332(8) -0.0062(7) -0.0040(7) -0.0056(7)
N6 0.0434(9) 0.0335(9) 0.0316(8) -0.0019(7) -0.0079(7) -0.0104(7)
N7 0.0682(14) 0.0610(14) 0.0572(13) -0.0045(10) -0.0014(11) -0.0047(11)
C1 0.0270(9) 0.0330(10) 0.0367(10) -0.0055(8) -0.0022(7) -0.0048(7)
C2 0.0282(9) 0.0360(10) 0.0369(10) -0.0089(8) 0.0005(8) -0.0045(8)
C3 0.0472(12) 0.0496(12) 0.0368(11) -0.0011(9) -0.0015(9) -0.0102(10)
C4 0.0516(13) 0.0494(13) 0.0539(13) 0.0056(11) 0.0018(11) -0.0197(11)
C5 0.0413(12) 0.0440(12) 0.0682(15) -0.0054(11) -0.0024(11) -0.0189(10)
C6 0.0342(10) 0.0410(11) 0.0492(12) -0.0073(9) -0.0078(9) -0.0107(9)
C7 0.0290(9) 0.0364(10) 0.0375(10) -0.0071(8) -0.0023(8) -0.0087(8)
C8 0.0360(10) 0.0531(12) 0.0342(10) -0.0182(9) -0.0031(8) -0.0094(9)
C9 0.0351(11) 0.0572(13) 0.0333(10) -0.0081(9) -0.0036(8) -0.0084(9)
C10 0.0308(10) 0.0399(11) 0.0456(11) -0.0127(9) -0.0065(8) -0.0056(8)
C11 0.0313(10) 0.0452(12) 0.0429(11) -0.0143(9) -0.0073(8) -0.0054(8)
C12 0.0473(13) 0.0542(14) 0.0543(13) -0.0238(11) -0.0032(10) -0.0041(10)
C13 0.0592(15) 0.0502(15) 0.0821(19) -0.0320(14) -0.0034(14) -0.0022(12)
C14 0.0646(16) 0.0382(13) 0.087(2) -0.0069(13) -0.0072(14) -0.0051(12)
C15 0.0519(14) 0.0471(13) 0.0555(14) -0.0054(11) -0.0017(11) -0.0068(11)
C16 0.0281(10) 0.0684(15) 0.0400(11) -0.0165(10) 0.0005(8) -0.0081(10)
C17 0.0258(9) 0.0665(14) 0.0409(11) -0.0056(10) -0.0021(8) -0.0163(9)
C18 0.0357(10) 0.0428(11) 0.0320(9) -0.0105(8) -0.0013(8) -0.0139(9)
C19 0.0343(10) 0.0383(10) 0.0313(9) -0.0099(8) 0.0022(8) -0.0133(8)
C20 0.0398(11) 0.0415(11) 0.0442(11) -0.0108(9) -0.0011(9) -0.0052(9)
C21 0.0641(15) 0.0367(12) 0.0515(13) -0.0077(10) -0.0031(11) -0.0091(10)
C22 0.0738(17) 0.0450(13) 0.0537(13) -0.0053(11) 0.0012(12) -0.0304(12)
C23 0.0496(13) 0.0575(14) 0.0462(12) -0.0110(10) 0.0025(10) -0.0315(11)
C24 0.0292(10) 0.0419(11) 0.0368(10) -0.0027(8) -0.0035(8) -0.0113(8)
C25 0.0720(18) 0.080(2) 0.0563(15) -0.0088(14) -0.0102(13) -0.0128(16)
C26 0.111(3) 0.069(2) 0.121(3) 0.011(2) -0.010(2) -0.025(2)
C27 0.084(3) 0.121(3) 0.116(3) -0.029(2) 0.008(2) -0.026(2)

loop_
_atom_type_symbol
_atom_type_description
_atom_type_scat_dispersion_real
_atom_type_scat_dispersion_imag
_atom_type_scat_source
C C 0.0033 0.0016 'International Tables Vol C Tables 4.2.6.8 and 6.1.1.4'
H H 0.0000 0.0000 'International Tables Vol C Tables 4.2.6.8 and 6.1.1.4'
N N 0.0061 0.0033 'International Tables Vol C Tables 4.2.6.8 and 6.1.1.4'
O O 0.0106 0.0060 'International Tables Vol C Tables 4.2.6.8 and 6.1.1.4'
Cu Cu 0.3201 1.2651 'International Tables Vol C Tables 4.2.6.8 and 6.1.1.4'

loop_
_geom_angle_atom_site_label_1
_geom_angle_atom_site_label_2
_geom_angle_atom_site_label_3
_geom_angle
_geom_angle_site_symmetry_1
_geom_angle_site_symmetry_3
N4 Cu1 O3 160.84(6) . .
N4 Cu1 N1 94.06(6) . .
O3 Cu1 N1 89.16(6) . .
N4 Cu1 O6 87.66(6) . .
O3 Cu1 O6 92.69(6) . .
N1 Cu1 O6 169.24(6) . .
N4 Cu1 O8 95.81(7) . 2_666
O3 Cu1 O8 103.27(6) . 2_666
N1 Cu1 O8 85.54(6) . 2_666
O6 Cu1 O8 83.72(6) . 2_666
N4 Cu1 O4 104.52(6) . .
O3 Cu1 O4 56.55(5) . .
N1 Cu1 O4 89.84(6) . .
O6 Cu1 O4 100.02(5) . .
O8 Cu1 O4 159.42(6) 2_666 .
C10 O1 C9 119.06(16) . .
C11 O2 C16 117.37(16) . .
N5 O3 Cu1 103.97(10) . .
N5 O4 Cu1 81.79(10) . .
N6 O6 Cu1 124.57(12) . .
N6 O8 Cu1 128.51(12) . 2_666
C7 N1 C1 105.32(15) . .
C7 N1 Cu1 127.42(13) . .
C1 N1 Cu1 127.11(12) . .
C7 N2 C2 107.03(15) . .
C7 N2 C8 126.54(16) . .
C2 N2 C8 126.10(17) . .
C24 N3 C18 106.90(16) . .
C24 N3 C17 128.83(17) . .
C18 N3 C17 123.75(16) . .
C24 N4 C19 105.69(15) . .
C24 N4 Cu1 128.26(13) . .
C19 N4 Cu1 125.80(13) . .
O5 N5 O4 123.33(18) . .
O5 N5 O3 118.98(17) . .
O4 N5 O3 117.69(15) . .
O7 N6 O8 120.19(17) . .
O7 N6 O6 120.97(16) . .
O8 N6 O6 118.83(17) . .
C25 N7 C27 120.9(3) . .
C25 N7 C26 122.1(3) . .
C27 N7 C26 117.0(3) . .
C2 C1 C6 120.18(18) . .
C2 C1 N1 108.59(16) . .
C6 C1 N1 131.23(18) . .
N2 C2 C1 106.06(16) . .
N2 C2 C3 131.48(18) . .
C1 C2 C3 122.45(18) . .
C4 C3 C2 116.4(2) . .
C4 C3 H3 121.8 . .
C2 C3 H3 121.8 . .
C3 C4 C5 121.8(2) . .
C3 C4 H4A 119.1 . .
C5 C4 H4A 119.1 . .
C6 C5 C4 121.9(2) . .
C6 C5 H5A 119.1 . .
C4 C5 H5A 119.1 . .
C5 C6 C1 117.3(2) . .
C5 C6 H6 121.4 . .
C1 C6 H6 121.4 . .
N1 C7 N2 112.99(16) . .
N1 C7 H7 123.5 . .
N2 C7 H7 123.5 . .
N2 C8 C9 110.85(16) . .
N2 C8 H8A 109.5 . .
C9 C8 H8A 109.5 . .
N2 C8 H8B 109.5 . .
C9 C8 H8B 109.5 . .
H8A C8 H8B 108.1 . .
O1 C9 C8 106.21(16) . .
O1 C9 H9A 110.5 . .
C8 C9 H9A 110.5 . .
O1 C9 H9B 110.5 . .
C8 C9 H9B 110.5 . .
H9A C9 H9B 108.7 . .
O1 C10 C15 125.92(19) . .
O1 C10 C11 114.73(18) . .
C15 C10 C11 119.34(19) . .
O2 C11 C12 125.4(2) . .
O2 C11 C10 114.84(17) . .
C12 C11 C10 119.7(2) . .
C11 C12 C13 120.3(2) . .
C11 C12 H12 119.9 . .
C13 C12 H12 119.9 . .
C14 C13 C12 120.0(2) . .
C14 C13 H13 120.0 . .
C12 C13 H13 120.0 . .
C13 C14 C15 120.7(2) . .
C13 C14 H14 119.6 . .
C15 C14 H14 119.6 . .
C10 C15 C14 119.9(2) . .
C10 C15 H15 120.0 . .
C14 C15 H15 120.0 . .
O2 C16 C17 107.75(17) . .
O2 C16 H16A 110.2 . .
C17 C16 H16A 110.2 . .
O2 C16 H16B 110.2 . .
C17 C16 H16B 110.2 . .
H16A C16 H16B 108.5 . .
N3 C17 C16 113.56(17) . .
N3 C17 H17A 108.9 . .
C16 C17 H17A 108.9 . .
N3 C17 H17B 108.9 . .
C16 C17 H17B 108.9 . .
H17A C17 H17B 107.7 . .
N3 C18 C23 131.73(19) . .
N3 C18 C19 106.01(16) . .
C23 C18 C19 122.2(2) . .
N4 C19 C18 108.43(17) . .
N4 C19 C20 131.04(18) . .
C18 C19 C20 120.52(18) . .
C21 C20 C19 117.0(2) . .
C21 C20 H20 121.5 . .
C19 C20 H20 121.5 . .
C20 C21 C22 122.0(2) . .
C20 C21 H21 119.0 . .
C22 C21 H21 119.0 . .
C23 C22 C21 121.8(2) . .
C23 C22 H22 119.1 . .
C21 C22 H22 119.1 . .
C22 C23 C18 116.5(2) . .
C22 C23 H23 121.8 . .
C18 C23 H23 121.8 . .
N4 C24 N3 112.95(18) . .
N4 C24 H24 123.5 . .
N3 C24 H24 123.5 . .
O9 C25 N7 126.9(3) . .
O9 C25 H25 116.6 . .
N7 C25 H25 116.6 . .
N7 C26 H26A 109.5 . .
N7 C26 H26B 109.5 . .
H26A C26 H26B 109.5 . .
N7 C26 H26C 109.5 . .
H26A C26 H26C 109.5 . .
H26B C26 H26C 109.5 . .
N7 C27 H27A 109.5 . .
N7 C27 H27B 109.5 . .
H27A C27 H27B 109.5 . .
N7 C27 H27C 109.5 . .
H27A C27 H27C 109.5 . .
H27B C27 H27C 109.5 . .

loop_
_geom_bond_atom_site_label_1
_geom_bond_atom_site_label_2
_geom_bond_distance
_geom_bond_site_symmetry_2
Cu1 N4 1.9678(15) .
Cu1 O3 1.9884(13) .
Cu1 N1 2.0021(15) .
Cu1 O6 2.0229(14) .
Cu1 O8 2.3768(16) 2_666
Cu1 O4 2.4918(15) .
O1 C10 1.367(2) .
O1 C9 1.434(2) .
O2 C11 1.376(3) .
O2 C16 1.427(2) .
O3 N5 1.293(2) .
O4 N5 1.241(2) .
O5 N5 1.224(2) .
O6 N6 1.278(2) .
O7 N6 1.220(2) .
O8 N6 1.237(2) .
O8 Cu1 2.3769(16) 2_666
O9 C25 1.218(3) .
N1 C7 1.322(2) .
N1 C1 1.402(2) .
N2 C7 1.343(2) .
N2 C2 1.387(2) .
N2 C8 1.463(2) .
N3 C24 1.342(2) .
N3 C18 1.384(3) .
N3 C17 1.472(2) .
N4 C24 1.318(2) .
N4 C19 1.391(2) .
N7 C25 1.325(4) .
N7 C27 1.441(4) .
N7 C26 1.448(4) .
C1 C2 1.392(3) .
C1 C6 1.396(3) .
C2 C3 1.393(3) .
C3 C4 1.372(3) .
C3 H3 0.9300 .
C4 C5 1.392(3) .
C4 H4A 0.9300 .
C5 C6 1.376(3) .
C5 H5A 0.9300 .
C6 H6 0.9300 .
C7 H7 0.9300 .
C8 C9 1.504(3) .
C8 H8A 0.9700 .
C8 H8B 0.9700 .
C9 H9A 0.9700 .
C9 H9B 0.9700 .
C10 C15 1.375(3) .
C10 C11 1.405(3) .
C11 C12 1.380(3) .
C12 C13 1.384(4) .
C12 H12 0.9300 .
C13 C14 1.361(4) .
C13 H13 0.9300 .
C14 C15 1.392(4) .
C14 H14 0.9300 .
C15 H15 0.9300 .
C16 C17 1.487(3) .
C16 H16A 0.9700 .
C16 H16B 0.9700 .
C17 H17A 0.9700 .
C17 H17B 0.9700 .
C18 C23 1.391(3) .
C18 C19 1.396(3) .
C19 C20 1.396(3) .
C20 C21 1.373(3) .
C20 H20 0.9300 .
C21 C22 1.398(4) .
C21 H21 0.9300 .
C22 C23 1.373(3) .
C22 H22 0.9300 .
C23 H23 0.9300 .
C24 H24 0.9300 .
C25 H25 0.9300 .
C26 H26A 0.9600 .
C26 H26B 0.9600 .
C26 H26C 0.9600 .
C27 H27A 0.9600 .
C27 H27B 0.9600 .
C27 H27C 0.9600 .

loop_
_geom_torsion_atom_site_label_1
_geom_torsion_atom_site_label_2
_geom_torsion_atom_site_label_3
_geom_torsion_atom_site_label_4
_geom_torsion
_geom_torsion_site_symmetry_1
N4 Cu1 O3 N5 -9.8(2) .
N1 Cu1 O3 N5 90.18(11) .
O6 Cu1 O3 N5 -100.43(11) .
O8 Cu1 O3 N5 175.40(10) 2_666
O4 Cu1 O3 N5 -0.18(10) .
N4 Cu1 O4 N5 176.93(10) .
O3 Cu1 O4 N5 0.19(10) .
N1 Cu1 O4 N5 -88.91(11) .
O6 Cu1 O4 N5 86.76(11) .
O8 Cu1 O4 N5 -12.1(2) 2_666
N4 Cu1 O6 N6 -149.30(15) .
O3 Cu1 O6 N6 11.53(15) .
N1 Cu1 O6 N6 111.2(3) .
O8 Cu1 O6 N6 114.59(15) 2_666
O4 Cu1 O6 N6 -44.96(15) .
N4 Cu1 N1 C7 34.50(17) .
O3 Cu1 N1 C7 -126.60(16) .
O6 Cu1 N1 C7 133.4(3) .
O8 Cu1 N1 C7 130.02(17) 2_666
O4 Cu1 N1 C7 -70.05(16) .
N4 Cu1 N1 C1 -150.67(15) .
O3 Cu1 N1 C1 48.23(15) .
O6 Cu1 N1 C1 -51.8(4) .
O8 Cu1 N1 C1 -55.15(15) 2_666
O4 Cu1 N1 C1 104.78(15) .
O3 Cu1 N4 C24 139.19(19) .
N1 Cu1 N4 C24 40.00(17) .
O6 Cu1 N4 C24 -129.36(17) .
O8 Cu1 N4 C24 -45.92(17) 2_666
O4 Cu1 N4 C24 130.89(16) .
O3 Cu1 N4 C19 -34.3(3) .
N1 Cu1 N4 C19 -133.49(15) .
O6 Cu1 N4 C19 57.14(15) .
O8 Cu1 N4 C19 140.58(15) 2_666
O4 Cu1 N4 C19 -42.61(16) .
Cu1 O4 N5 O5 178.71(18) .
Cu1 O4 N5 O3 -0.27(14) .
Cu1 O3 N5 O5 -178.68(15) .
Cu1 O3 N5 O4 0.35(18) .
Cu1 O8 N6 O7 -148.79(16) 2_666
Cu1 O8 N6 O6 32.4(3) 2_666
Cu1 O6 N6 O7 45.5(2) .
Cu1 O6 N6 O8 -135.65(16) .
C7 N1 C1 C2 -0.5(2) .
Cu1 N1 C1 C2 -176.26(12) .
C7 N1 C1 C6 179.1(2) .
Cu1 N1 C1 C6 3.4(3) .
C7 N2 C2 C1 -0.5(2) .
C8 N2 C2 C1 -174.23(17) .
C7 N2 C2 C3 179.7(2) .
C8 N2 C2 C3 5.9(3) .
C6 C1 C2 N2 -179.05(17) .
N1 C1 C2 N2 0.6(2) .
C6 C1 C2 C3 0.8(3) .
N1 C1 C2 C3 -179.53(18) .
N2 C2 C3 C4 179.1(2) .
C1 C2 C3 C4 -0.7(3) .
C2 C3 C4 C5 0.1(3) .
C3 C4 C5 C6 0.4(4) .
C4 C5 C6 C1 -0.3(3) .
C2 C1 C6 C5 -0.3(3) .
N1 C1 C6 C5 -179.8(2) .
C1 N1 C7 N2 0.2(2) .
Cu1 N1 C7 N2 175.93(12) .
C2 N2 C7 N1 0.2(2) .
C8 N2 C7 N1 173.89(17) .
C7 N2 C8 C9 -102.8(2) .
C2 N2 C8 C9 69.8(2) .
C10 O1 C9 C8 -154.08(16) .
N2 C8 C9 O1 65.2(2) .
C9 O1 C10 C15 -8.4(3) .
C9 O1 C10 C11 172.24(17) .
C16 O2 C11 C12 1.4(3) .
C16 O2 C11 C10 -178.96(17) .
O1 C10 C11 O2 2.3(2) .
C15 C10 C11 O2 -177.17(19) .
O1 C10 C11 C12 -178.06(18) .
C15 C10 C11 C12 2.5(3) .
O2 C11 C12 C13 178.5(2) .
C10 C11 C12 C13 -1.1(3) .
C11 C12 C13 C14 -0.6(4) .
C12 C13 C14 C15 0.9(4) .
O1 C10 C15 C14 178.4(2) .
C11 C10 C15 C14 -2.2(3) .
C13 C14 C15 C10 0.5(4) .
C11 O2 C16 C17 178.60(16) .
C24 N3 C17 C16 18.6(3) .
C18 N3 C17 C16 -170.78(17) .
O2 C16 C17 N3 -71.0(2) .
C24 N3 C18 C23 179.6(2) .
C17 N3 C18 C23 7.3(3) .
C24 N3 C18 C19 -0.9(2) .
C17 N3 C18 C19 -173.27(17) .
C24 N4 C19 C18 0.5(2) .
Cu1 N4 C19 C18 175.23(12) .
C24 N4 C19 C20 -179.2(2) .
Cu1 N4 C19 C20 -4.5(3) .
N3 C18 C19 N4 0.3(2) .
C23 C18 C19 N4 179.79(18) .
N3 C18 C19 C20 -179.94(17) .
C23 C18 C19 C20 -0.4(3) .
N4 C19 C20 C21 179.8(2) .
C18 C19 C20 C21 0.1(3) .
C19 C20 C21 C22 0.2(3) .
C20 C21 C22 C23 -0.1(4) .
C21 C22 C23 C18 -0.2(3) .
N3 C18 C23 C22 179.9(2) .
C19 C18 C23 C22 0.5(3) .
C19 N4 C24 N3 -1.2(2) .
Cu1 N4 C24 N3 -175.70(12) .
C18 N3 C24 N4 1.4(2) .
C17 N3 C24 N4 173.17(18) .
C27 N7 C25 O9 -5.4(5) .
C26 N7 C25 O9 174.1(3) .
